data_1518746
loop_
_publ_author_name
'Hietapelto, Vesa'
'Huuskonen, Juhani'
'Laitinen, Risto S.'
'Leppa-aho, Jaakko'
'Pursiainen, Jouni'

_publ_section_title
;
 Preparation, Characterization and Complexation of
 4,6-Dimethyl-1,3-bis{methyl[1-(2-hydroxyethyl)piperazyl]}benzene and
 2,6-Di{methyl[1-(2-hydroxyethyl)piperazyl]}pyridine
;
_journal_name_full 'Acta Chemica Scandinavica'
_journal_page_first 194
_journal_page_last 201
_journal_volume 53
_journal_year 1999
_chemical_formula_sum 'C19 H33 N5 O2'
_chemical_formula_weight 363.5
_space_group_IT_number 14
_symmetry_cell_setting monoclinic
_symmetry_Int_Tables_number 14
_symmetry_space_group_name_Hall '-P 2yab'
_symmetry_space_group_name_H-M 'P 1 21/a 1'
_cell_angle_alpha 90.
_cell_angle_beta 92.64(2)
_cell_angle_gamma 90.
_cell_formula_units_Z 4
_cell_length_a 9.998(2)
_cell_length_b 15.476(3)
_cell_length_c 12.957(3)
_cell_volume 2002.7(7)
_diffrn_ambient_temperature 293
_diffrn_radiation_probe x-ray
_diffrn_radiation_type MoK\a
_diffrn_radiation_wavelength 0.71073
_exptl_absorpt_coefficient_mu 0.080
_exptl_crystal_density_diffrn 1.206
_exptl_crystal_F_000 792
_refine_ls_number_parameters 237
_refine_ls_number_reflns 1042
_refine_ls_R_factor_gt 0.0591
_refine_ls_wR_factor_gt 0.1079
_cod_data_source_file Acta-Chem-Scand-1999-53-194-201.cif
_cod_data_source_block C19H33N5O2
_cod_original_sg_symbol_H-M 'P 21/a'
_cod_database_code 1518746

loop_
_symmetry_equiv_pos_site_id
_symmetry_equiv_pos_as_xyz
1 x,y,z
2 1/2-x,1/2+y,-z
3 -x,-y,-z
4 1/2+x,1/2-y,z

loop_
_atom_site_label
_atom_site_type_symbol
_atom_site_thermal_displace_type
_atom_site_fract_x
_atom_site_fract_y
_atom_site_fract_z
_atom_site_occupancy
_atom_site_U_iso_or_equiv
O1 O Uiso 0.1859(4) 0.2396(3) 1.5274(2) 1.000 0.0830(10)
O26 O Uiso 1.4737(4) 0.1581(3) 0.5614(3) 1.000 0.120(2)
N4 N Uiso 0.2822(3) 0.1856(2) 1.2617(3) 1.000 0.0440(10)
N7 N Uiso 0.4422(3) 0.1329(2) 1.0938(3) 1.000 0.0460(10)
N16 N Uiso 0.6900(4) 0.1369(2) 0.8927(3) 1.000 0.0460(10)
N18 N Uiso 0.9942(4) 0.0950(2) 0.7523(3) 1.000 0.0460(10)
N21 N Uiso 1.2442(4) 0.0844(3) 0.6521(3) 1.000 0.0500(10)
C2 C Uiso 0.2475(5) 0.2518(3) 1.4317(3) 1.000 0.066(2)
C3 C Uiso 0.2349(5) 0.1731(3) 1.3649(3) 1.000 0.0540(10)
C5 C Uiso 0.2500(4) 0.1106(3) 1.1971(4) 1.000 0.0550(10)
C6 C Uiso 0.2978(4) 0.1204(3) 1.0896(3) 1.000 0.057(2)
C8 C Uiso 0.4739(5) 0.2097(3) 1.1553(3) 1.000 0.0540(10)
C9 C Uiso 0.4265(4) 0.2002(3) 1.2630(3) 1.000 0.0530(10)
C10 C Uiso 0.4925(4) 0.1381(3) 0.9907(3) 1.000 0.0570(10)
C11 C Uiso 0.6414(4) 0.1234(3) 0.9859(4) 1.000 0.0460(10)
C12 C Uiso 0.7178(4) 0.0943(3) 1.0685(3) 1.000 0.0450(10)
C13 C Uiso 0.8518(4) 0.0781(3) 1.0559(3) 1.000 0.0480(10)
C14 C Uiso 0.9036(5) 0.0904(3) 0.9605(4) 1.000 0.0490(10)
C15 C Uiso 0.8203(5) 0.1194(3) 0.8807(3) 1.000 0.0440(10)
C17 C Uiso 0.8618(5) 0.1296(3) 0.7699(3) 1.000 0.0570(10)
C19 C Uiso 1.1010(4) 0.1576(3) 0.7725(3) 1.000 0.0520(10)
C20 C Uiso 1.2351(4) 0.1170(3) 0.7570(3) 1.000 0.0520(10)
C22 C Uiso 1.1356(5) 0.0242(3) 0.6311(3) 1.000 0.060(2)
C23 C Uiso 1.0021(5) 0.0646(3) 0.6467(3) 1.000 0.058(2)
C24 C Uiso 1.3718(5) 0.0401(3) 0.6362(4) 1.000 0.075(2)
C25 C Uiso 1.4916(5) 0.0968(4) 0.6389(4) 1.000 0.077(2)

loop_
_atom_type_symbol
_atom_type_description
_atom_type_scat_dispersion_real
_atom_type_scat_dispersion_imag
_atom_type_scat_source
C C 0.0033 0.0016 ' International Tables Vol C Tables 4.2.6.8 and 6.1.1.4'
N N 0.0061 0.0033 ' International Tables Vol C Tables 4.2.6.8 and 6.1.1.4'
O O 0.0106 0.0060 ' International Tables Vol C Tables 4.2.6.8 and 6.1.1.4'

loop_
_geom_angle_atom_site_label_1
_geom_angle_atom_site_label_2
_geom_angle_atom_site_label_3
_geom_angle
_geom_angle_publ_flag
C3 N4 C5 110.5(3) yes
C3 N4 C9 112.0(3) yes
C5 N4 C9 108.8(3) yes
C6 N7 C8 108.6(3) yes
C6 N7 C10 111.0(3) yes
C8 N7 C10 112.5(3) yes
C11 N16 C15 117.8(4) yes
C17 N18 C19 113.1(3) yes
C17 N18 C23 110.9(4) yes
C19 N18 C23 108.3(3) yes
C20 N21 C22 108.7(3) yes
C20 N21 C24 112.6(4) yes
C22 N21 C24 108.8(4) yes
O1 C2 C3 111.6(4) yes
N4 C3 C2 113.7(4) yes
N4 C5 C6 112.4(4) yes
N7 C6 C5 109.7(3) yes
N7 C8 C9 111.0(4) yes
N4 C9 C8 111.0(3) yes
N7 C10 C11 114.4(3) yes
N16 C11 C10 114.4(4) yes
N16 C11 C12 123.1(4) yes
C10 C11 C12 122.4(4) no
C11 C12 C13 118.6(4) no
C12 C13 C14 119.3(4) no
C13 C14 C15 118.8(4) no
N16 C15 C14 122.4(4) yes
N16 C15 C17 113.3(4) yes
C14 C15 C17 124.2(4) no
N18 C17 C15 113.5(4) yes
N18 C19 C20 110.4(4) yes
N21 C20 C19 111.4(3) yes
N21 C22 C23 111.8(4) yes
N18 C23 C22 110.5(4) yes
N21 C24 C25 115.2(4) yes
O26 C25 C24 108.1(4) yes

loop_
_geom_bond_atom_site_label_1
_geom_bond_atom_site_label_2
_geom_bond_distance
_geom_bond_publ_flag
O1 C2 1.422(5) yes
O26 C25 1.387(7) yes
N4 C3 1.452(6) yes
N4 C5 1.458(6) yes
N4 C9 1.460(5) yes
N7 C6 1.455(5) yes
N7 C8 1.458(6) yes
N7 C10 1.451(5) yes
N16 C11 1.339(6) yes
N16 C15 1.347(6) yes
N18 C17 1.456(6) yes
N18 C19 1.457(6) yes
N18 C23 1.453(6) yes
N21 C20 1.457(6) yes
N21 C22 1.447(6) yes
N21 C24 1.471(6) yes
C2 C3 1.496(6) no
C5 C6 1.501(6) no
C8 C9 1.502(6) no
C10 C11 1.510(6) no
C11 C12 1.363(6) no
C12 C13 1.380(6) no
C13 C14 1.375(6) no
C14 C15 1.373(7) no
C15 C17 1.521(6) no
C19 C20 1.503(6) no
C22 C23 1.496(7) no
C24 C25 1.484(7) no

loop_
_geom_torsion_atom_site_label_1
_geom_torsion_atom_site_label_2
_geom_torsion_atom_site_label_3
_geom_torsion_atom_site_label_4
_geom_torsion
_geom_torsion_publ_flag
C5 N4 C3 C2 -172.2(4) no
C9 N4 C3 C2 66.4(5) no
C3 N4 C5 C6 -179.7(3) no
C9 N4 C5 C6 -56.4(4) no
C3 N4 C9 C8 177.9(4) no
C5 N4 C9 C8 55.5(5) no
C8 N7 C6 C5 -58.8(4) no
C10 N7 C6 C5 177.0(4) no
C6 N7 C8 C9 59.6(4) no
C10 N7 C8 C9 -177.1(3) no
C6 N7 C10 C11 -162.0(4) no
C8 N7 C10 C11 76.1(5) no
C15 N16 C11 C10 -175.6(4) no
C15 N16 C11 C12 1.0(6) no
C11 N16 C15 C14 -1.4(6) no
C11 N16 C15 C17 175.0(4) no
C19 N18 C17 C15 -88.1(4) no
C23 N18 C17 C15 150.1(4) no
C17 N18 C19 C20 177.8(3) no
C23 N18 C19 C20 -59.0(4) no
C17 N18 C23 C22 -176.5(4) no
C19 N18 C23 C22 59.0(4) no
C22 N21 C20 C19 -56.4(5) no
C24 N21 C20 C19 -176.9(4) no
C20 N21 C22 C23 56.6(5) no
C24 N21 C22 C23 179.5(4) no
C20 N21 C24 C25 -68.6(5) no
C22 N21 C24 C25 170.9(4) no
O1 C2 C3 N4 173.2(4) no
N4 C5 C6 N7 59.0(5) no
N7 C8 C9 N4 -58.9(5) no
N7 C10 C11 N16 -173.5(4) no
N7 C10 C11 C12 9.9(6) no
N16 C11 C12 C13 0.2(7) no
C10 C11 C12 C13 176.5(4) no
C11 C12 C13 C14 -1.0(7) no
C12 C13 C14 C15 0.7(7) no
C13 C14 C15 N16 0.6(7) no
C13 C14 C15 C17 -175.4(4) no
N16 C15 C17 N18 -168.7(4) no
C14 C15 C17 N18 7.6(6) no
N18 C19 C20 N21 59.1(5) no
N21 C22 C23 N18 -59.4(5) no
N21 C24 C25 O26 -59.8(6) no
